data_1567672
loop_
_publ_author_name
'Zhou, Tongliang'
'Gao, Pengcheng'
'Bisz, Elwira'
'Dziuk, B\/la\.zej'
'Lalancette, Roger'
'Szostak, Roman'
'Szostak, Michal'

_publ_section_title
;
 Well-defined, air- and moisture-stable
 palladium--imidazo[1,5-a]pyridin-3-ylidene complexes: a versatile
 catalyst platform for cross-coupling reactions by L-shaped NHC ligands
;
_journal_issue 21
_journal_name_full 'Catalysis Science &amp; Technology'
_journal_page_first 6581
_journal_page_last 6589
_journal_paper_doi 10.1039/D2CY01136K
_journal_volume 12
_journal_year 2022
_chemical_formula_sum 'C74 H80 Cl2 N4 Pd2'
_chemical_formula_weight 1309.12
_space_group_crystal_system monoclinic
_space_group_IT_number 13
_space_group_name_Hall '-P 2yac'
_space_group_name_H-M_alt 'P 1 2/n 1'
_atom_sites_solution_hydrogens geom
_audit_creation_method SHELXL-2014/7
_audit_update_record
;
2022-05-23 deposited with the CCDC.	2022-09-22 downloaded from the CCDC.
;
_cell_angle_alpha 90
_cell_angle_beta 106.10(4)
_cell_angle_gamma 90
_cell_formula_units_Z 4
_cell_length_a 22.260(8)
_cell_length_b 14.479(6)
_cell_length_c 22.541(8)
_cell_measurement_reflns_used 30836
_cell_measurement_temperature 293(2)
_cell_measurement_theta_max 26.000
_cell_measurement_theta_min 2.276
_cell_volume 6980(5)
_computing_cell_refinement 'CrysAlisPro (Rigaku OD, 2015)'
_computing_data_collection 'CrysAlisPro (Agilent Technologies, 2014)'
_computing_data_reduction 'CrysAlisPro (Rigaku OD, 2015)'
_computing_molecular_graphics 'SHELXTL (Sheldrick, 2008)'
_computing_publication_material 'SHELXL-2014/7 (Sheldrick, 2014)'
_computing_structure_refinement 'SHELXL-2014/7 (Sheldrick, 2014)'
_computing_structure_solution 'SHELXS-2014/7 (Sheldrick, 2014)'
_diffrn_ambient_temperature 293(2)
_diffrn_measured_fraction_theta_full 0.998
_diffrn_measured_fraction_theta_max 0.999
_diffrn_measurement_device_type 'KM4 with Eos CCD'
_diffrn_measurement_method \w--scan
_diffrn_radiation_monochromator graphite
_diffrn_radiation_source 'fine-focus sealed tube'
_diffrn_radiation_type MoK\a
_diffrn_radiation_wavelength 0.71073
_diffrn_reflns_av_R_equivalents 0.2734
_diffrn_reflns_av_unetI/netI 0.7438
_diffrn_reflns_Laue_measured_fraction_full 0.998
_diffrn_reflns_Laue_measured_fraction_max 0.999
_diffrn_reflns_limit_h_max 24
_diffrn_reflns_limit_h_min -27
_diffrn_reflns_limit_k_max 17
_diffrn_reflns_limit_k_min -16
_diffrn_reflns_limit_l_max 27
_diffrn_reflns_limit_l_min -27
_diffrn_reflns_number 30836
_diffrn_reflns_point_group_measured_fraction_full 0.998
_diffrn_reflns_point_group_measured_fraction_max 0.999
_diffrn_reflns_theta_full 25.242
_diffrn_reflns_theta_max 26.000
_diffrn_reflns_theta_min 2.276
_exptl_absorpt_coefficient_mu 0.634
_exptl_absorpt_correction_T_max 1.00000
_exptl_absorpt_correction_T_min 0.91135
_exptl_absorpt_correction_type multi-scan
_exptl_absorpt_process_details
;
SCALE3 ABSPACK (Rigaku Oxford Diffraction, 2015).
;
_exptl_crystal_colour yellow
_exptl_crystal_density_diffrn 1.246
_exptl_crystal_density_method 'not measured'
_exptl_crystal_description plate
_exptl_crystal_F_000 2712
_exptl_crystal_size_max 0.10
_exptl_crystal_size_mid 0.075
_exptl_crystal_size_min 0.05
_refine_diff_density_max 0.658
_refine_diff_density_min -0.954
_refine_diff_density_rms 0.145
_refine_ls_extinction_method none
_refine_ls_goodness_of_fit_ref 0.839
_refine_ls_hydrogen_treatment constr
_refine_ls_matrix_type full
_refine_ls_number_parameters 752
_refine_ls_number_reflns 13715
_refine_ls_number_restraints 1050
_refine_ls_restrained_S_all 0.810
_refine_ls_R_factor_all 0.4374
_refine_ls_R_factor_gt 0.1364
_refine_ls_shift/su_max 0.000
_refine_ls_shift/su_mean 0.000
_refine_ls_structure_factor_coef Fsqd
_refine_ls_weighting_details 'w=1/[\s^2^(Fo^2^)+(0.0978P)^2^] where P=(Fo^2^+2Fc^2^)/3'
_refine_ls_weighting_scheme calc
_refine_ls_wR_factor_gt 0.2642
_refine_ls_wR_factor_ref 0.3906
_reflns_Friedel_coverage 0.000
_reflns_number_gt 2194
_reflns_number_total 13715
_reflns_threshold_expression 'I > 2\s(I)'
_cod_data_source_file d2cy01136k2.cif
_cod_data_source_block B4_a
_cod_depositor_comments 'Adding full bibliography for 1567672--1567675.cif.'
_cod_original_sg_symbol_H-M 'P 2/n'
_cod_database_code 1567672
_shelx_shelxl_version_number 2014/7
_shelx_space_group_comment
;
The symmetry employed for this shelxl refinement is uniquely defined
by the following loop, which should always be used as a source of
symmetry information in preference to the above space-group names.
They are only intended as comments.
;
_exptl_absorpt_special_details
;
CrysAlisPro, Agilent Technologies,
Version 1.171.37.33c (release 11-04-2014 CrysAlis171 .NET)
(compiled Apr 11 2014,15:12:41)
Empirical absorption correction using spherical harmonics,
 implemented in SCALE3 ABSPACK scaling algorithm.
;

loop_
_space_group_symop_operation_xyz
'x, y, z'
'-x+1/2, y, -z+1/2'
'-x, -y, -z'
'x-1/2, -y, z-1/2'

loop_
_atom_site_label
_atom_site_type_symbol
_atom_site_fract_x
_atom_site_fract_y
_atom_site_fract_z
_atom_site_U_iso_or_equiv
_atom_site_adp_type
_atom_site_occupancy
_atom_site_site_symmetry_order
_atom_site_calc_flag
_atom_site_refinement_flags_posn
_atom_site_refinement_flags_adp
_atom_site_refinement_flags_occupancy
_atom_site_disorder_assembly
_atom_site_disorder_group
C1A C 1.0304(10) 0.7156(16) 0.7607(10) 0.047(7) Uani 1 1 d . U . . .
C1B C 0.6439(10) 0.7780(16) 0.4125(11) 0.048(7) Uani 1 1 d . U . . .
C2A C 1.0380(9) 0.6256(15) 0.8480(10) 0.046(4) Uani 1 1 d . U . . .
H2A H 1.0262 0.5882 0.8764 0.055 Uiso 1 1 calc R U . . .
C2B C 0.5652(10) 0.8760(16) 0.3573(10) 0.053(4) Uani 1 1 d . U . . .
H2B H 0.5339 0.9206 0.3495 0.064 Uiso 1 1 calc R U . . .
C3A C 1.0951(10) 0.6638(16) 0.8536(10) 0.045(3) Uani 1 1 d . U . . .
C3B C 0.5900(11) 0.8337(17) 0.3157(11) 0.054(3) Uani 1 1 d . U . . .
C4A C 1.1530(9) 0.6627(15) 0.9008(10) 0.046(3) Uani 1 1 d . U . . .
H4A H 1.1563 0.6330 0.9382 0.056 Uiso 1 1 calc R U . . .
C4B C 0.5759(10) 0.8364(15) 0.2502(10) 0.054(3) Uani 1 1 d . U . . .
H4B H 0.5409 0.8675 0.2265 0.065 Uiso 1 1 calc R U . . .
C5A C 1.2031(10) 0.7056(15) 0.8902(10) 0.048(3) Uani 1 1 d . U . . .
H5A H 1.2416 0.7049 0.9200 0.058 Uiso 1 1 calc R U . . .
C5B C 0.6130(10) 0.7947(16) 0.2250(10) 0.054(3) Uani 1 1 d . U . . .
H5B H 0.6062 0.8014 0.1826 0.064 Uiso 1 1 calc R U . . .
C6A C 1.1962(10) 0.7502(15) 0.8350(10) 0.049(3) Uani 1 1 d . U . . .
H6A H 1.2316 0.7787 0.8291 0.059 Uiso 1 1 calc R U . . .
C6B C 0.6638(10) 0.7391(16) 0.2570(10) 0.053(3) Uani 1 1 d . U . . .
H6B H 0.6864 0.7087 0.2339 0.064 Uiso 1 1 calc R U . . .
C7A C 1.1417(11) 0.7569(16) 0.7872(11) 0.049(3) Uani 1 1 d . U . . .
C7B C 0.6831(11) 0.7261(17) 0.3234(11) 0.053(3) Uani 1 1 d . U . . .
C8A C 1.1411(9) 0.7949(17) 0.7264(10) 0.050(3) Uani 1 1 d . U . . .
C8B C 0.7412(11) 0.6875(19) 0.3580(10) 0.054(3) Uani 1 1 d . U . . .
C9A C 1.1334(10) 0.7411(18) 0.6745(11) 0.051(3) Uani 1 1 d . U . . .
C9B C 0.7439(11) 0.5936(19) 0.3533(11) 0.057(3) Uani 1 1 d . U . . .
C10A C 1.1312(9) 0.7718(17) 0.6175(11) 0.053(3) Uani 1 1 d . U . . .
H10A H 1.1203 0.7327 0.5834 0.064 Uiso 1 1 calc R U . . .
C10B C 0.8054(10) 0.5602(18) 0.3897(10) 0.058(3) Uani 1 1 d . U . . .
H10B H 0.8128 0.4970 0.3899 0.069 Uiso 1 1 calc R U . . .
C11A C 1.1460(10) 0.8643(18) 0.6113(11) 0.054(3) Uani 1 1 d . U . . .
C11B C 0.8516(11) 0.6142(19) 0.4227(11) 0.057(3) Uani 1 1 d . U . . .
C12A C 1.1541(9) 0.9206(17) 0.6635(10) 0.053(3) Uani 1 1 d . U . . .
H12A H 1.1611 0.9832 0.6588 0.063 Uiso 1 1 calc R U . . .
C12B C 0.8412(10) 0.7063(18) 0.4207(10) 0.057(3) Uani 1 1 d . U . . .
H12B H 0.8740 0.7434 0.4425 0.069 Uiso 1 1 calc R U . . .
C13A C 1.1527(10) 0.8912(17) 0.7206(11) 0.052(3) Uani 1 1 d . U . . .
C13B C 0.7871(11) 0.7502(19) 0.3900(11) 0.056(3) Uani 1 1 d . U . . .
C14A C 1.1260(9) 0.6378(15) 0.6838(10) 0.054(4) Uani 1 1 d . U . . .
H14A H 1.1070 0.6092 0.6447 0.081 Uiso 1 1 calc R U . . .
H14B H 1.1000 0.6285 0.7109 0.081 Uiso 1 1 calc R U . . .
H14C H 1.1663 0.6108 0.7017 0.081 Uiso 1 1 calc R U . . .
C14B C 0.6949(10) 0.5294(16) 0.3202(10) 0.063(4) Uani 1 1 d . U . . .
H14D H 0.6558 0.5518 0.2987 0.076 Uiso 1 1 calc R U . . .
H14E H 0.7031 0.4664 0.3207 0.076 Uiso 1 1 calc R U . . .
C15A C 1.1536(10) 0.8996(16) 0.5500(10) 0.062(4) Uani 1 1 d . U . . .
H15A H 1.1523 0.8485 0.5226 0.092 Uiso 1 1 calc R U . . .
H15B H 1.1930 0.9309 0.5570 0.092 Uiso 1 1 calc R U . . .
H15C H 1.1203 0.9417 0.5318 0.092 Uiso 1 1 calc R U . . .
C15B C 0.9184(9) 0.5689(16) 0.4573(10) 0.065(4) Uani 1 1 d . U . . .
H15D H 0.9417 0.6109 0.4881 0.097 Uiso 1 1 calc R U . . .
H15E H 0.9413 0.5569 0.4277 0.097 Uiso 1 1 calc R U . . .
H15F H 0.9120 0.5121 0.4766 0.097 Uiso 1 1 calc R U . . .
C16A C 1.1682(9) 0.9564(15) 0.7733(9) 0.053(4) Uani 1 1 d . U . . .
H16A H 1.2092 0.9428 0.7995 0.079 Uiso 1 1 calc R U . . .
H16B H 1.1382 0.9502 0.7965 0.079 Uiso 1 1 calc R U . . .
H16C H 1.1673 1.0185 0.7581 0.079 Uiso 1 1 calc R U . . .
C16B C 0.7818(10) 0.8491(15) 0.3902(10) 0.059(4) Uani 1 1 d . U . . .
H16D H 0.7470 0.8682 0.3567 0.089 Uiso 1 1 calc R U . . .
H16E H 0.8195 0.8764 0.3855 0.089 Uiso 1 1 calc R U . . .
H16F H 0.7753 0.8689 0.4286 0.089 Uiso 1 1 calc R U . . .
C17A C 0.9362(13) 0.613(2) 0.7615(12) 0.075(3) Uani 1 1 d . U . . .
C17B C 0.5802(11) 0.8624(19) 0.4711(12) 0.065(3) Uani 1 1 d . U . . .
C18A C 0.9400(13) 0.531(2) 0.7364(12) 0.076(3) Uani 1 1 d . U . . .
C18B C 0.5319(11) 0.8098(19) 0.4871(11) 0.066(3) Uani 1 1 d . U . . .
C19A C 0.8789(12) 0.4872(19) 0.7144(11) 0.077(3) Uani 1 1 d . U . . .
H19A H 0.8756 0.4254 0.7027 0.092 Uiso 1 1 calc R U . . .
C19B C 0.5171(11) 0.8488(17) 0.5389(11) 0.064(3) Uani 1 1 d . U . . .
H19B H 0.4850 0.8218 0.5520 0.077 Uiso 1 1 calc R U . . .
C20A C 0.8276(12) 0.537(2) 0.7113(11) 0.077(3) Uani 1 1 d . U . . .
H20A H 0.7891 0.5105 0.6924 0.093 Uiso 1 1 calc R U . . .
C20B C 0.5459(11) 0.9211(18) 0.5699(11) 0.065(3) Uani 1 1 d . U . . .
H20B H 0.5324 0.9408 0.6033 0.078 Uiso 1 1 calc R U . . .
C21A C 0.8275(12) 0.624(2) 0.7335(11) 0.077(3) Uani 1 1 d . U . . .
H21A H 0.7902 0.6550 0.7310 0.093 Uiso 1 1 calc R U . . .
C21B C 0.5926(10) 0.9686(17) 0.5579(11) 0.065(3) Uani 1 1 d . U . . .
H21B H 0.6109 1.0201 0.5804 0.078 Uiso 1 1 calc R U . . .
C22A C 0.8842(13) 0.666(2) 0.7599(12) 0.077(3) Uani 1 1 d . U . . .
C22B C 0.6125(11) 0.9307(19) 0.5047(11) 0.066(3) Uani 1 1 d . U . . .
C23A C 0.9981(12) 0.4717(19) 0.7381(12) 0.076(3) Uani 1 1 d . U . . .
H23A H 1.0356 0.5088 0.7558 0.091 Uiso 1 1 calc R U . . .
C23B C 0.4942(11) 0.7337(18) 0.4441(11) 0.069(3) Uani 1 1 d . U . . .
H23B H 0.5201 0.7117 0.4183 0.082 Uiso 1 1 calc R U . . .
C24A C 1.0004(11) 0.3864(18) 0.7779(11) 0.083(5) Uani 1 1 d . U . . .
H24A H 0.9590 0.3616 0.7708 0.125 Uiso 1 1 calc R U . . .
H24B H 1.0166 0.4027 0.8206 0.125 Uiso 1 1 calc R U . . .
H24C H 1.0271 0.3409 0.7673 0.125 Uiso 1 1 calc R U . . .
C24B C 0.4324(10) 0.7661(17) 0.4009(11) 0.080(5) Uani 1 1 d . U . . .
H24D H 0.4402 0.8129 0.3738 0.119 Uiso 1 1 calc R U . . .
H24E H 0.4065 0.7909 0.4247 0.119 Uiso 1 1 calc R U . . .
H24F H 0.4115 0.7147 0.3768 0.119 Uiso 1 1 calc R U . . .
C25A C 0.9983(11) 0.4438(17) 0.6778(11) 0.080(5) Uani 1 1 d . U . . .
H25A H 0.9650 0.4005 0.6621 0.120 Uiso 1 1 calc R U . . .
H25B H 1.0376 0.4153 0.6792 0.120 Uiso 1 1 calc R U . . .
H25C H 0.9923 0.4968 0.6512 0.120 Uiso 1 1 calc R U . . .
C25B C 0.4909(10) 0.6535(17) 0.4903(11) 0.077(5) Uani 1 1 d . U . . .
H25D H 0.4648 0.6721 0.5157 0.115 Uiso 1 1 calc R U . . .
H25E H 0.5322 0.6403 0.5160 0.115 Uiso 1 1 calc R U . . .
H25F H 0.4737 0.5992 0.4674 0.115 Uiso 1 1 calc R U . . .
C26A C 0.8831(12) 0.762(2) 0.7938(12) 0.079(3) Uani 1 1 d . U . . .
H26A H 0.9266 0.7822 0.8086 0.095 Uiso 1 1 calc R U . . .
C26B C 0.6638(11) 0.9885(18) 0.4899(11) 0.069(3) Uani 1 1 d . U . . .
H26B H 0.6834 0.9455 0.4672 0.083 Uiso 1 1 calc R U . . .
C27A C 0.8603(11) 0.7458(18) 0.8519(11) 0.083(5) Uani 1 1 d . U . . .
H27A H 0.8196 0.7176 0.8400 0.125 Uiso 1 1 calc R U . . .
H27B H 0.8579 0.8040 0.8715 0.125 Uiso 1 1 calc R U . . .
H27C H 0.8891 0.7060 0.8801 0.125 Uiso 1 1 calc R U . . .
C27B C 0.7211(10) 1.0157(17) 0.5504(11) 0.077(5) Uani 1 1 d . U . . .
H27D H 0.7597 1.0169 0.5393 0.115 Uiso 1 1 calc R U . . .
H27E H 0.7238 0.9707 0.5823 0.115 Uiso 1 1 calc R U . . .
H27F H 0.7134 1.0755 0.5651 0.115 Uiso 1 1 calc R U . . .
C28A C 0.8479(11) 0.8378(17) 0.7544(11) 0.088(5) Uani 1 1 d . U . . .
H28A H 0.8561 0.8364 0.7148 0.132 Uiso 1 1 calc R U . . .
H28B H 0.8610 0.8961 0.7740 0.132 Uiso 1 1 calc R U . . .
H28C H 0.8039 0.8298 0.7492 0.132 Uiso 1 1 calc R U . . .
C28B C 0.6412(10) 1.0619(17) 0.4459(11) 0.076(5) Uani 1 1 d . U . . .
H28D H 0.6750 1.0847 0.4312 0.114 Uiso 1 1 calc R U . . .
H28E H 0.6251 1.1111 0.4656 0.114 Uiso 1 1 calc R U . . .
H28F H 0.6086 1.0387 0.4118 0.114 Uiso 1 1 calc R U . . .
C29A C 0.9559(11) 0.7219(19) 0.6152(10) 0.082(4) Uani 1 1 d . U . . .
H29A H 0.9834 0.6731 0.6090 0.098 Uiso 1 1 calc R U . . .
H29B H 0.9128 0.7022 0.6073 0.098 Uiso 1 1 calc R U . . .
C29B C 0.7500(10) 0.7667(18) 0.5387(11) 0.076(4) Uani 1 1 d . U . . .
H29C H 0.7732 0.8108 0.5213 0.091 Uiso 1 1 calc R U . . .
H29D H 0.7360 0.7914 0.5727 0.091 Uiso 1 1 calc R U . . .
C30A C 0.9656(12) 0.810(2) 0.5923(12) 0.083(4) Uani 1 1 d . U . . .
C30B C 0.7737(12) 0.669(2) 0.5454(11) 0.076(4) Uani 1 1 d . U . . .
C31A C 0.9413(13) 0.884(2) 0.6124(12) 0.084(4) Uani 1 1 d . U . . .
H31A H 0.8967 0.8706 0.6058 0.101 Uiso 1 1 calc R U . . .
C31B C 0.7399(11) 0.601(2) 0.5564(12) 0.076(4) Uani 1 1 d . U . . .
H31B H 0.7251 0.6165 0.5923 0.091 Uiso 1 1 calc R U . . .
C32A C 0.9469(14) 0.983(2) 0.6071(13) 0.085(4) Uani 1 1 d . U . . .
C32B C 0.7524(13) 0.505(2) 0.5559(12) 0.078(3) Uani 1 1 d . U . . .
C33A C 0.9926(13) 1.001(2) 0.5836(12) 0.087(4) Uani 1 1 d . U . . .
H33A H 1.0153 0.9531 0.5724 0.104 Uiso 1 1 calc R U . . .
C33B C 0.7109(12) 0.445(2) 0.5705(11) 0.079(4) Uani 1 1 d . U . . .
H33B H 0.6746 0.4660 0.5787 0.095 Uiso 1 1 calc R U . . .
C34A C 1.0073(12) 1.095(2) 0.5754(12) 0.089(4) Uani 1 1 d . U . . .
H34A H 1.0386 1.1102 0.5571 0.107 Uiso 1 1 calc R U . . .
C34B C 0.7264(12) 0.343(2) 0.5726(11) 0.081(4) Uani 1 1 d . U . . .
H34B H 0.6980 0.3024 0.5821 0.097 Uiso 1 1 calc R U . . .
C35A C 0.9741(12) 1.163(2) 0.5953(12) 0.090(4) Uani 1 1 d . U . . .
H35A H 0.9847 1.2235 0.5897 0.108 Uiso 1 1 calc R U . . .
C35B C 0.7758(12) 0.308(2) 0.5623(11) 0.081(4) Uani 1 1 d . U . . .
H35B H 0.7844 0.2455 0.5638 0.097 Uiso 1 1 calc R U . . .
C36A C 0.9250(12) 1.148(2) 0.6236(12) 0.090(4) Uani 1 1 d . U . . .
H36A H 0.9035 1.1936 0.6386 0.108 Uiso 1 1 calc R U . . .
C36B C 0.8148(12) 0.375(2) 0.5488(11) 0.081(4) Uani 1 1 d . U . . .
H36B H 0.8522 0.3550 0.5422 0.097 Uiso 1 1 calc R U . . .
C37B C 0.8025(12) 0.467(2) 0.5444(11) 0.079(4) Uani 1 1 d . U . . .
H37B H 0.8305 0.5062 0.5328 0.095 Uiso 1 1 calc R U . . .
C38A C 0.9152(12) 1.053(2) 0.6245(13) 0.088(4) Uani 1 1 d . U . . .
H38A H 0.9164 1.0390 0.6669 0.105 Uiso 1 1 calc R U . . .
H38B H 0.8721 1.0440 0.6006 0.105 Uiso 1 1 calc R U . . .
N1A N 1.0015(7) 0.6546(11) 0.7910(7) 0.034(5) Uani 1 1 d . U . . .
N1B N 0.5967(8) 0.8385(12) 0.4137(8) 0.044(5) Uani 1 1 d . U . . .
N2A N 1.0912(8) 0.7181(13) 0.7998(8) 0.054(6) Uani 1 1 d . . . . .
N2B N 0.6419(9) 0.7728(14) 0.3485(8) 0.061(6) Uani 1 1 d . . . . .
Cl1A Cl 1.0043(3) 0.9273(5) 0.7692(3) 0.062(2) Uani 1 1 d . . . . .
Cl1B Cl 0.6152(3) 0.5641(5) 0.4341(3) 0.073(2) Uani 1 1 d . . . . .
Pd1A Pd 0.99120(8) 0.80638(14) 0.69448(8) 0.0496(7) Uani 1 1 d . . . . .
Pd1B Pd 0.68766(8) 0.68250(14) 0.47687(8) 0.0472(6) Uani 1 1 d . . . . .

loop_
_atom_site_aniso_label
_atom_site_aniso_U_11
_atom_site_aniso_U_22
_atom_site_aniso_U_33
_atom_site_aniso_U_23
_atom_site_aniso_U_13
_atom_site_aniso_U_12
C1A 0.047(8) 0.047(8) 0.048(8) 0.000(5) 0.016(5) 0.005(5)
C1B 0.047(8) 0.050(8) 0.048(8) -0.001(5) 0.017(5) 0.000(5)
C2A 0.047(4) 0.046(5) 0.046(5) 0.003(4) 0.013(4) -0.002(4)
C2B 0.053(5) 0.054(5) 0.054(5) 0.000(4) 0.016(4) 0.002(4)
C3A 0.046(4) 0.046(4) 0.045(4) 0.003(3) 0.012(3) -0.001(3)
C3B 0.054(4) 0.055(5) 0.054(4) -0.001(3) 0.016(3) 0.000(3)
C4A 0.046(4) 0.047(4) 0.045(4) 0.001(3) 0.012(3) -0.001(3)
C4B 0.054(4) 0.055(4) 0.054(4) -0.001(3) 0.016(3) 0.000(3)
C5A 0.048(4) 0.049(4) 0.047(4) 0.001(3) 0.012(3) -0.002(3)
C5B 0.054(4) 0.054(4) 0.053(4) -0.002(3) 0.016(3) 0.001(3)
C6A 0.048(4) 0.050(4) 0.049(4) 0.002(3) 0.013(3) -0.003(3)
C6B 0.055(4) 0.053(4) 0.052(4) -0.001(3) 0.016(3) 0.001(3)
C7A 0.047(4) 0.049(4) 0.049(3) 0.001(3) 0.013(3) 0.000(3)
C7B 0.054(4) 0.055(4) 0.052(4) -0.001(3) 0.018(3) 0.000(3)
C8A 0.049(4) 0.051(3) 0.051(3) 0.001(3) 0.013(3) 0.000(3)
C8B 0.056(3) 0.055(3) 0.053(4) 0.001(3) 0.018(3) 0.000(3)
C9A 0.049(4) 0.052(4) 0.051(3) 0.000(3) 0.013(3) -0.001(3)
C9B 0.059(4) 0.057(4) 0.056(4) -0.001(3) 0.018(3) 0.001(3)
C10A 0.052(4) 0.054(4) 0.052(3) 0.000(3) 0.013(3) -0.002(3)
C10B 0.060(4) 0.058(4) 0.057(4) 0.000(3) 0.019(3) 0.001(3)
C11A 0.052(4) 0.055(4) 0.054(3) 0.002(3) 0.014(3) -0.002(3)
C11B 0.058(4) 0.059(4) 0.056(4) 0.002(3) 0.019(3) 0.001(3)
C12A 0.051(4) 0.052(4) 0.055(4) 0.003(3) 0.014(3) -0.002(3)
C12B 0.058(4) 0.059(4) 0.056(4) 0.001(3) 0.017(3) -0.001(3)
C13A 0.050(4) 0.052(4) 0.053(3) 0.002(3) 0.013(3) -0.001(3)
C13B 0.056(4) 0.057(4) 0.054(4) 0.001(3) 0.016(3) -0.001(3)
C14A 0.052(7) 0.054(5) 0.056(7) -0.001(4) 0.016(6) 0.001(6)
C14B 0.062(6) 0.058(6) 0.069(7) -0.002(6) 0.017(5) -0.002(6)
C15A 0.064(7) 0.065(7) 0.058(5) 0.004(5) 0.020(6) -0.003(6)
C15B 0.063(6) 0.068(7) 0.063(7) -0.001(7) 0.016(5) 0.005(5)
C16A 0.052(7) 0.049(6) 0.054(5) 0.003(5) 0.010(6) 0.005(6)
C16B 0.059(7) 0.058(4) 0.057(7) -0.002(6) 0.010(6) -0.001(5)
C17A 0.075(4) 0.076(4) 0.075(4) 0.001(3) 0.022(3) -0.001(3)
C17B 0.065(4) 0.066(4) 0.065(4) -0.001(3) 0.021(3) 0.001(3)
C18A 0.076(4) 0.076(4) 0.076(4) 0.001(3) 0.021(3) -0.001(3)
C18B 0.066(4) 0.067(4) 0.066(4) 0.000(3) 0.021(3) 0.001(3)
C19A 0.076(4) 0.077(4) 0.077(4) -0.001(3) 0.021(3) 0.000(3)
C19B 0.064(4) 0.066(4) 0.065(4) 0.001(3) 0.021(3) 0.000(3)
C20A 0.076(4) 0.077(4) 0.078(4) -0.001(3) 0.020(3) 0.000(3)
C20B 0.065(4) 0.066(4) 0.064(4) 0.000(3) 0.019(3) 0.002(3)
C21A 0.076(4) 0.078(4) 0.078(4) -0.001(3) 0.021(3) 0.000(3)
C21B 0.065(4) 0.065(4) 0.064(4) -0.001(3) 0.018(3) 0.001(3)
C22A 0.076(4) 0.077(4) 0.078(4) -0.001(3) 0.022(3) -0.001(3)
C22B 0.066(4) 0.067(4) 0.067(4) -0.001(3) 0.021(3) 0.001(3)
C23A 0.075(4) 0.076(5) 0.077(5) 0.001(3) 0.021(3) -0.001(3)
C23B 0.069(4) 0.068(4) 0.070(4) 0.000(3) 0.021(3) -0.002(3)
C24A 0.083(8) 0.081(7) 0.083(7) 0.006(6) 0.017(6) 0.001(6)
C24B 0.075(7) 0.077(8) 0.081(7) -0.001(6) 0.012(5) 0.000(6)
C25A 0.080(8) 0.079(8) 0.082(6) -0.001(5) 0.024(6) 0.002(6)
C25B 0.079(8) 0.074(6) 0.080(7) 0.005(5) 0.026(6) -0.008(6)
C26A 0.079(5) 0.079(4) 0.080(5) -0.001(3) 0.022(3) 0.000(3)
C26B 0.068(4) 0.069(4) 0.070(4) 0.000(3) 0.022(3) -0.001(3)
C27A 0.083(8) 0.088(8) 0.082(6) -0.007(5) 0.026(6) -0.004(7)
C27B 0.072(6) 0.075(8) 0.081(7) -0.001(6) 0.017(5) -0.005(6)
C28A 0.085(8) 0.085(6) 0.092(7) 0.002(6) 0.020(6) 0.009(6)
C28B 0.071(7) 0.076(7) 0.080(7) 0.008(5) 0.023(6) -0.004(6)
C29A 0.081(5) 0.083(5) 0.080(6) -0.004(4) 0.021(4) 0.001(4)
C29B 0.075(5) 0.077(5) 0.075(5) 0.000(4) 0.020(4) 0.000(4)
C30A 0.082(5) 0.085(5) 0.081(5) -0.002(3) 0.021(3) 0.001(3)
C30B 0.076(5) 0.077(4) 0.075(5) 0.000(3) 0.019(3) 0.001(3)
C31A 0.084(5) 0.085(4) 0.082(5) -0.001(3) 0.022(3) 0.001(3)
C31B 0.076(5) 0.077(4) 0.074(5) 0.000(3) 0.020(3) 0.001(3)
C32A 0.086(4) 0.086(4) 0.084(4) 0.000(3) 0.022(3) 0.001(3)
C32B 0.079(4) 0.078(4) 0.077(4) 0.000(3) 0.021(3) 0.001(3)
C33A 0.086(5) 0.087(4) 0.087(5) 0.001(3) 0.022(3) 0.000(3)
C33B 0.080(4) 0.079(4) 0.080(5) 0.001(3) 0.022(3) 0.000(3)
C34A 0.088(5) 0.089(5) 0.089(5) 0.000(3) 0.023(3) -0.001(3)
C34B 0.081(4) 0.080(4) 0.081(5) 0.002(3) 0.022(3) 0.001(3)
C35A 0.090(5) 0.089(5) 0.090(5) -0.001(3) 0.023(3) -0.001(3)
C35B 0.083(5) 0.080(4) 0.081(5) 0.000(3) 0.023(3) 0.001(3)
C36A 0.091(5) 0.088(4) 0.089(5) -0.002(3) 0.023(3) 0.001(3)
C36B 0.082(4) 0.080(5) 0.081(5) 0.000(3) 0.023(3) 0.002(3)
C37B 0.080(4) 0.079(4) 0.079(5) 0.000(3) 0.022(3) 0.002(3)
C38A 0.089(5) 0.087(4) 0.086(5) -0.001(3) 0.022(3) 0.001(3)
N1A 0.034(6) 0.034(7) 0.035(6) 0.002(4) 0.011(5) -0.004(4)
N1B 0.041(6) 0.042(7) 0.049(6) -0.003(5) 0.012(5) 0.001(5)
N2A 0.042(13) 0.058(17) 0.055(14) 0.001(12) 0.004(11) 0.006(11)
N2B 0.058(14) 0.068(18) 0.047(13) 0.040(12) -0.002(11) -0.017(12)
Cl1A 0.070(5) 0.067(5) 0.047(4) -0.020(4) 0.014(3) -0.007(4)
Cl1B 0.078(5) 0.052(5) 0.079(5) -0.009(4) 0.007(4) 0.002(4)
Pd1A 0.0397(12) 0.0642(17) 0.0405(12) 0.0019(12) 0.0036(9) 0.0003(12)
Pd1B 0.0505(12) 0.0577(16) 0.0382(11) -0.0006(12) 0.0206(10) 0.0097(12)

loop_
_atom_type_symbol
_atom_type_description
_atom_type_scat_dispersion_real
_atom_type_scat_dispersion_imag
_atom_type_scat_source
C C 0.0033 0.0016 'International Tables Vol C Tables 4.2.6.8 and 6.1.1.4'
H H 0.0000 0.0000 'International Tables Vol C Tables 4.2.6.8 and 6.1.1.4'
N N 0.0061 0.0033 'International Tables Vol C Tables 4.2.6.8 and 6.1.1.4'
Cl Cl 0.1484 0.1585 'International Tables Vol C Tables 4.2.6.8 and 6.1.1.4'
Pd Pd -0.9988 1.0072 'International Tables Vol C Tables 4.2.6.8 and 6.1.1.4'

loop_
_geom_angle_atom_site_label_1
_geom_angle_atom_site_label_2
_geom_angle_atom_site_label_3
_geom_angle
_geom_angle_site_symmetry_1
_geom_angle_site_symmetry_3
_geom_angle_publ_flag
N1A C1A N2A 102.1(18) . . ?
N1A C1A Pd1A 128.5(16) . . ?
N2A C1A Pd1A 126.9(17) . . ?
N1B C1B N2B 104.2(19) . . ?
N1B C1B Pd1B 129.2(17) . . ?
N2B C1B Pd1B 123.7(16) . . ?
C3A C2A N1A 105(2) . . ?
C3A C2A H2A 127.5 . . ?
N1A C2A H2A 127.5 . . ?
C3B C2B N1B 105(2) . . ?
C3B C2B H2B 127.5 . . ?
N1B C2B H2B 127.5 . . ?
C2A C3A C4A 134(2) . . ?
C2A C3A N2A 108(2) . . ?
C4A C3A N2A 118(2) . . ?
C2B C3B C4B 134(2) . . ?
C2B C3B N2B 110(2) . . ?
C4B C3B N2B 117(2) . . ?
C5A C4A C3A 119(2) . . ?
C5A C4A H4A 120.6 . . ?
C3A C4A H4A 120.6 . . ?
C5B C4B C3B 118(2) . . ?
C5B C4B H4B 121.1 . . ?
C3B C4B H4B 121.1 . . ?
C4A C5A C6A 119(2) . . ?
C4A C5A H5A 120.5 . . ?
C6A C5A H5A 120.5 . . ?
C4B C5B C6B 124(2) . . ?
C4B C5B H5B 117.8 . . ?
C6B C5B H5B 117.8 . . ?
C5A C6A C7A 126(2) . . ?
C5A C6A H6A 116.9 . . ?
C7A C6A H6A 116.9 . . ?
C5B C6B C7B 125(2) . . ?
C5B C6B H6B 117.6 . . ?
C7B C6B H6B 117.6 . . ?
N2A C7A C6A 114(2) . . ?
N2A C7A C8A 124(2) . . ?
C6A C7A C8A 122(2) . . ?
N2B C7B C8B 125(2) . . ?
N2B C7B C6B 109(2) . . ?
C8B C7B C6B 126(2) . . ?
C9A C8A C13A 117(2) . . ?
C9A C8A C7A 123(2) . . ?
C13A C8A C7A 120(2) . . ?
C9B C8B C13B 130(2) . . ?
C9B C8B C7B 114(2) . . ?
C13B C8B C7B 117(3) . . ?
C10A C9A C8A 126(3) . . ?
C10A C9A C14A 119(2) . . ?
C8A C9A C14A 115(2) . . ?
C8B C9B C14B 129(2) . . ?
C8B C9B C10B 110(2) . . ?
C14B C9B C10B 121(2) . . ?
C9A C10A C11A 118(2) . . ?
C9A C10A H10A 121.2 . . ?
C11A C10A H10A 121.2 . . ?
C11B C10B C9B 125(3) . . ?
C11B C10B H10B 117.6 . . ?
C9B C10B H10B 117.6 . . ?
C10A C11A C12A 117(2) . . ?
C10A C11A C15A 120(2) . . ?
C12A C11A C15A 123(2) . . ?
C10B C11B C12B 117(2) . . ?
C10B C11B C15B 120(2) . . ?
C12B C11B C15B 123(2) . . ?
C13A C12A C11A 125(3) . . ?
C13A C12A H12A 117.3 . . ?
C11A C12A H12A 117.3 . . ?
C11B C12B C13B 126(3) . . ?
C11B C12B H12B 116.8 . . ?
C13B C12B H12B 116.8 . . ?
C12A C13A C8A 116(2) . . ?
C12A C13A C16A 120(2) . . ?
C8A C13A C16A 124(2) . . ?
C12B C13B C8B 112(3) . . ?
C12B C13B C16B 122(3) . . ?
C8B C13B C16B 127(2) . . ?
C9A C14A H14A 109.5 . . ?
C9A C14A H14B 109.5 . . ?
H14A C14A H14B 109.5 . . ?
C9A C14A H14C 109.5 . . ?
H14A C14A H14C 109.5 . . ?
H14B C14A H14C 109.5 . . ?
C9B C14B H14D 120.0 . . ?
C9B C14B H14E 120.0 . . ?
H14D C14B H14E 120.0 . . ?
C11A C15A H15A 109.5 . . ?
C11A C15A H15B 109.5 . . ?
H15A C15A H15B 109.5 . . ?
C11A C15A H15C 109.5 . . ?
H15A C15A H15C 109.5 . . ?
H15B C15A H15C 109.5 . . ?
C11B C15B H15D 109.5 . . ?
C11B C15B H15E 109.5 . . ?
H15D C15B H15E 109.5 . . ?
C11B C15B H15F 109.5 . . ?
H15D C15B H15F 109.5 . . ?
H15E C15B H15F 109.5 . . ?
C13A C16A H16A 109.5 . . ?
C13A C16A H16B 109.5 . . ?
H16A C16A H16B 109.5 . . ?
C13A C16A H16C 109.5 . . ?
H16A C16A H16C 109.5 . . ?
H16B C16A H16C 109.5 . . ?
C13B C16B H16D 109.5 . . ?
C13B C16B H16E 109.5 . . ?
H16D C16B H16E 109.5 . . ?
C13B C16B H16F 109.5 . . ?
H16D C16B H16F 109.5 . . ?
H16E C16B H16F 109.5 . . ?
C18A C17A C22A 130(3) . . ?
C18A C17A N1A 112(3) . . ?
C22A C17A N1A 118(3) . . ?
C22B C17B C18B 125(3) . . ?
C22B C17B N1B 116(2) . . ?
C18B C17B N1B 118(2) . . ?
C17A C18A C19A 112(3) . . ?
C17A C18A C23A 130(3) . . ?
C19A C18A C23A 118(3) . . ?
C19B C18B C17B 111(2) . . ?
C19B C18B C23B 126(2) . . ?
C17B C18B C23B 122(2) . . ?
C20A C19A C18A 119(3) . . ?
C20A C19A H19A 120.5 . . ?
C18A C19A H19A 120.5 . . ?
C20B C19B C18B 124(3) . . ?
C20B C19B H19B 117.9 . . ?
C18B C19B H19B 117.9 . . ?
C19A C20A C21A 125(3) . . ?
C19A C20A H20A 117.5 . . ?
C21A C20A H20A 117.5 . . ?
C19B C20B C21B 126(3) . . ?
C19B C20B H20B 116.8 . . ?
C21B C20B H20B 116.8 . . ?
C20A C21A C22A 118(3) . . ?
C20A C21A H21A 120.9 . . ?
C22A C21A H21A 120.9 . . ?
C20B C21B C22B 113(2) . . ?
C20B C21B H21B 123.4 . . ?
C22B C21B H21B 123.4 . . ?
C21A C22A C17A 115(3) . . ?
C21A C22A C26A 117(3) . . ?
C17A C22A C26A 127(3) . . ?
C17B C22B C21B 120(2) . . ?
C17B C22B C26B 127(2) . . ?
C21B C22B C26B 112(2) . . ?
C25A C23A C24A 109(2) . . ?
C25A C23A C18A 111(2) . . ?
C24A C23A C18A 111(2) . . ?
C25A C23A H23A 108.6 . . ?
C24A C23A H23A 108.6 . . ?
C18A C23A H23A 108.6 . . ?
C24B C23B C18B 115(2) . . ?
C24B C23B C25B 117(2) . . ?
C18B C23B C25B 103(2) . . ?
C24B C23B H23B 107.2 . . ?
C18B C23B H23B 107.2 . . ?
C25B C23B H23B 107.2 . . ?
C23A C24A H24A 109.5 . . ?
C23A C24A H24B 109.5 . . ?
H24A C24A H24B 109.5 . . ?
C23A C24A H24C 109.5 . . ?
H24A C24A H24C 109.5 . . ?
H24B C24A H24C 109.5 . . ?
C23B C24B H24D 109.5 . . ?
C23B C24B H24E 109.5 . . ?
H24D C24B H24E 109.5 . . ?
C23B C24B H24F 109.5 . . ?
H24D C24B H24F 109.5 . . ?
H24E C24B H24F 109.5 . . ?
C23A C25A H25A 109.5 . . ?
C23A C25A H25B 109.5 . . ?
H25A C25A H25B 109.5 . . ?
C23A C25A H25C 109.5 . . ?
H25A C25A H25C 109.5 . . ?
H25B C25A H25C 109.5 . . ?
C23B C25B H25D 109.5 . . ?
C23B C25B H25E 109.5 . . ?
H25D C25B H25E 109.5 . . ?
C23B C25B H25F 109.5 . . ?
H25D C25B H25F 109.5 . . ?
H25E C25B H25F 109.5 . . ?
C28A C26A C27A 112(2) . . ?
C28A C26A C22A 116(2) . . ?
C27A C26A C22A 109(2) . . ?
C28A C26A H26A 106.5 . . ?
C27A C26A H26A 106.5 . . ?
C22A C26A H26A 106.5 . . ?
C28B C26B C22B 114(2) . . ?
C28B C26B C27B 116(2) . . ?
C22B C26B C27B 114(2) . . ?
C28B C26B H26B 103.4 . . ?
C22B C26B H26B 103.4 . . ?
C27B C26B H26B 103.4 . . ?
C26A C27A H27A 109.5 . . ?
C26A C27A H27B 109.5 . . ?
H27A C27A H27B 109.5 . . ?
C26A C27A H27C 109.5 . . ?
H27A C27A H27C 109.5 . . ?
H27B C27A H27C 109.5 . . ?
C26B C27B H27D 109.5 . . ?
C26B C27B H27E 109.5 . . ?
H27D C27B H27E 109.5 . . ?
C26B C27B H27F 109.5 . . ?
H27D C27B H27F 109.5 . . ?
H27E C27B H27F 109.5 . . ?
C26A C28A H28A 109.5 . . ?
C26A C28A H28B 109.5 . . ?
H28A C28A H28B 109.5 . . ?
C26A C28A H28C 109.5 . . ?
H28A C28A H28C 109.5 . . ?
H28B C28A H28C 109.5 . . ?
C26B C28B H28D 109.5 . . ?
C26B C28B H28E 109.5 . . ?
H28D C28B H28E 109.5 . . ?
C26B C28B H28F 109.5 . . ?
H28D C28B H28F 109.5 . . ?
H28E C28B H28F 109.5 . . ?
C30A C29A Pd1A 74.3(16) . . ?
C30A C29A H29A 116.1 . . ?
Pd1A C29A H29A 116.1 . . ?
C30A C29A H29B 116.1 . . ?
Pd1A C29A H29B 116.1 . . ?
H29A C29A H29B 113.1 . . ?
C30B C29B Pd1B 70.4(14) . . ?
C30B C29B H29C 116.6 . . ?
Pd1B C29B H29C 116.6 . . ?
C30B C29B H29D 116.6 . . ?
Pd1B C29B H29D 116.6 . . ?
H29C C29B H29D 113.6 . . ?
C31A C30A C29A 119(3) . . ?
C31A C30A Pd1A 71.1(17) . . ?
C29A C30A Pd1A 67.6(15) . . ?
C31B C30B C29B 122(3) . . ?
C31B C30B Pd1B 75.7(17) . . ?
C29B C30B Pd1B 67.5(13) . . ?
C30A C31A C32A 135(3) . . ?
C30A C31A Pd1A 73.8(18) . . ?
C32A C31A Pd1A 123(2) . . ?
C30A C31A H31A 106.6 . . ?
C32A C31A H31A 106.6 . . ?
Pd1A C31A H31A 106.6 . . ?
C30B C31B C32B 128(3) . . ?
C30B C31B Pd1B 69.2(17) . . ?
C32B C31B Pd1B 125(2) . . ?
C30B C31B H31B 109.5 . . ?
C32B C31B H31B 109.5 . . ?
Pd1B C31B H31B 109.5 . . ?
C33A C32A C38A 120(4) . . ?
C33A C32A C31A 109(3) . . ?
C38A C32A C31A 131(3) . . ?
C37B C32B C33B 117(3) . . ?
C37B C32B C31B 125(3) . . ?
C33B C32B C31B 118(3) . . ?
C32A C33A C34A 118(3) . . ?
C32A C33A H33A 120.8 . . ?
C34A C33A H33A 120.8 . . ?
C32B C33B C34B 117(3) . . ?
C32B C33B H33B 121.3 . . ?
C34B C33B H33B 121.3 . . ?
C35A C34A C33A 119(3) . . ?
C35A C34A H34A 120.7 . . ?
C33A C34A H34A 120.7 . . ?
C35B C34B C33B 125(3) . . ?
C35B C34B H34B 117.5 . . ?
C33B C34B H34B 117.5 . . ?
C34A C35A C36A 126(3) . . ?
C34A C35A H35A 117.0 . . ?
C36A C35A H35A 117.0 . . ?
C34B C35B C36B 113(3) . . ?
C34B C35B H35B 123.6 . . ?
C36B C35B H35B 123.6 . . ?
C38A C36A C35A 107(3) . . ?
C38A C36A H36A 126.5 . . ?
C35A C36A H36A 126.5 . . ?
C37B C36B C35B 125(3) . . ?
C37B C36B H36B 117.6 . . ?
C35B C36B H36B 117.6 . . ?
C32B C37B C36B 123(3) . . ?
C32B C37B H37B 118.4 . . ?
C36B C37B H37B 118.4 . . ?
C32A C38A C36A 130(3) . . ?
C32A C38A H38A 104.9 . . ?
C36A C38A H38A 104.9 . . ?
C32A C38A H38B 104.9 . . ?
C36A C38A H38B 104.9 . . ?
H38A C38A H38B 105.8 . . ?
C1A N1A C2A 114.7(18) . . ?
C1A N1A C17A 123.5(18) . . ?
C2A N1A C17A 121.5(18) . . ?
C1B N1B C2B 115.3(19) . . ?
C1B N1B C17B 123(2) . . ?
C2B N1B C17B 121.8(19) . . ?
C7A N2A C1A 126(2) . . ?
C7A N2A C3A 123.2(19) . . ?
C1A N2A C3A 110.0(19) . . ?
C7B N2B C1B 127(2) . . ?
C7B N2B C3B 127(2) . . ?
C1B N2B C3B 106(2) . . ?
C1A Pd1A C29A 103.4(10) . . ?
C1A Pd1A C31A 169.7(11) . . ?
C29A Pd1A C31A 66.5(10) . . ?
C1A Pd1A C30A 136.7(11) . . ?
C29A Pd1A C30A 38.1(8) . . ?
C31A Pd1A C30A 35.1(9) . . ?
C1A Pd1A Cl1A 90.7(7) . . ?
C29A Pd1A Cl1A 163.2(7) . . ?
C31A Pd1A Cl1A 98.9(8) . . ?
C30A Pd1A Cl1A 131.2(9) . . ?
C1B Pd1B C29B 100.2(9) . . ?
C1B Pd1B C30B 137.7(10) . . ?
C29B Pd1B C30B 42.1(8) . . ?
C1B Pd1B C31B 169.9(10) . . ?
C29B Pd1B C31B 70.1(10) . . ?
C30B Pd1B C31B 35.1(8) . . ?
C1B Pd1B Cl1B 93.7(6) . . ?
C29B Pd1B Cl1B 162.7(7) . . ?
C30B Pd1B Cl1B 127.5(8) . . ?
C31B Pd1B Cl1B 95.3(8) . . ?

loop_
_geom_bond_atom_site_label_1
_geom_bond_atom_site_label_2
_geom_bond_distance
_geom_bond_site_symmetry_2
_geom_bond_publ_flag
C1A N1A 1.38(2) . ?
C1A N2A 1.39(2) . ?
C1A Pd1A 2.00(2) . ?
C1B N1B 1.37(2) . ?
C1B N2B 1.43(2) . ?
C1B Pd1B 2.05(2) . ?
C2A C3A 1.36(2) . ?
C2A N1A 1.38(2) . ?
C2A H2A 0.9300 . ?
C2B C3B 1.36(3) . ?
C2B N1B 1.38(2) . ?
C2B H2B 0.9300 . ?
C3A C4A 1.42(2) . ?
C3A N2A 1.43(2) . ?
C3B C4B 1.42(3) . ?
C3B N2B 1.48(3) . ?
C4A C5A 1.35(2) . ?
C4A H4A 0.9300 . ?
C4B C5B 1.28(3) . ?
C4B H4B 0.9300 . ?
C5A C6A 1.37(2) . ?
C5A H5A 0.9300 . ?
C5B C6B 1.41(2) . ?
C5B H5B 0.9300 . ?
C6A C7A 1.38(2) . ?
C6A H6A 0.9300 . ?
C6B C7B 1.45(3) . ?
C6B H6B 0.9300 . ?
C7A N2A 1.36(2) . ?
C7A C8A 1.47(3) . ?
C7B N2B 1.38(3) . ?
C7B C8B 1.43(3) . ?
C8A C9A 1.38(3) . ?
C8A C13A 1.43(3) . ?
C8B C9B 1.37(3) . ?
C8B C13B 1.41(3) . ?
C9A C10A 1.35(3) . ?
C9A C14A 1.53(3) . ?
C9B C14B 1.47(3) . ?
C9B C10B 1.47(3) . ?
C10A C11A 1.39(3) . ?
C10A H10A 0.9300 . ?
C10B C11B 1.34(3) . ?
C10B H10B 0.9300 . ?
C11A C12A 1.40(3) . ?
C11A C15A 1.53(3) . ?
C11B C12B 1.35(3) . ?
C11B C15B 1.61(3) . ?
C12A C13A 1.37(3) . ?
C12A H12A 0.9300 . ?
C12B C13B 1.37(3) . ?
C12B H12B 0.9300 . ?
C13A C16A 1.48(3) . ?
C13B C16B 1.44(3) . ?
C14A H14A 0.9600 . ?
C14A H14B 0.9600 . ?
C14A H14C 0.9600 . ?
C14B H14D 0.9300 . ?
C14B H14E 0.9300 . ?
C15A H15A 0.9600 . ?
C15A H15B 0.9600 . ?
C15A H15C 0.9600 . ?
C15B H15D 0.9600 . ?
C15B H15E 0.9600 . ?
C15B H15F 0.9600 . ?
C16A H16A 0.9600 . ?
C16A H16B 0.9600 . ?
C16A H16C 0.9600 . ?
C16B H16D 0.9600 . ?
C16B H16E 0.9600 . ?
C16B H16F 0.9600 . ?
C17A C18A 1.33(3) . ?
C17A C22A 1.38(3) . ?
C17A N1A 1.55(3) . ?
C17B C22B 1.33(3) . ?
C17B C18B 1.44(3) . ?
C17B N1B 1.48(3) . ?
C18A C19A 1.46(3) . ?
C18A C23A 1.54(3) . ?
C18B C19B 1.42(3) . ?
C18B C23B 1.55(3) . ?
C19A C20A 1.34(3) . ?
C19A H19A 0.9300 . ?
C19B C20B 1.32(3) . ?
C19B H19B 0.9300 . ?
C20A C21A 1.35(3) . ?
C20A H20A 0.9300 . ?
C20B C21B 1.33(3) . ?
C20B H20B 0.9300 . ?
C21A C22A 1.38(3) . ?
C21A H21A 0.9300 . ?
C21B C22B 1.49(3) . ?
C21B H21B 0.9300 . ?
C22A C26A 1.58(3) . ?
C22B C26B 1.53(3) . ?
C23A C25A 1.42(3) . ?
C23A C24A 1.52(3) . ?
C23A H23A 0.9800 . ?
C23B C24B 1.52(3) . ?
C23B C25B 1.58(3) . ?
C23B H23B 0.9800 . ?
C24A H24A 0.9600 . ?
C24A H24B 0.9600 . ?
C24A H24C 0.9600 . ?
C24B H24D 0.9600 . ?
C24B H24E 0.9600 . ?
C24B H24F 0.9600 . ?
C25A H25A 0.9600 . ?
C25A H25B 0.9600 . ?
C25A H25C 0.9600 . ?
C25B H25D 0.9600 . ?
C25B H25E 0.9600 . ?
C25B H25F 0.9600 . ?
C26A C28A 1.50(3) . ?
C26A C27A 1.55(3) . ?
C26A H26A 0.9800 . ?
C26B C28B 1.44(3) . ?
C26B C27B 1.64(3) . ?
C26B H26B 0.9800 . ?
C27A H27A 0.9600 . ?
C27A H27B 0.9600 . ?
C27A H27C 0.9600 . ?
C27B H27D 0.9600 . ?
C27B H27E 0.9600 . ?
C27B H27F 0.9600 . ?
C28A H28A 0.9600 . ?
C28A H28B 0.9600 . ?
C28A H28C 0.9600 . ?
C28B H28D 0.9600 . ?
C28B H28E 0.9600 . ?
C28B H28F 0.9600 . ?
C29A C30A 1.42(3) . ?
C29A Pd1A 2.13(2) . ?
C29A H29A 0.9700 . ?
C29A H29B 0.9700 . ?
C29B C30B 1.50(3) . ?
C29B Pd1B 2.07(2) . ?
C29B H29C 0.9700 . ?
C29B H29D 0.9700 . ?
C30A C31A 1.33(3) . ?
C30A Pd1A 2.22(3) . ?
C30B C31B 1.30(3) . ?
C30B Pd1B 2.11(2) . ?
C31A C32A 1.45(3) . ?
C31A Pd1A 2.18(3) . ?
C31A H31A 0.9800 . ?
C31B C32B 1.43(3) . ?
C31B Pd1B 2.19(3) . ?
C31B H31B 0.9800 . ?
C32A C33A 1.30(3) . ?
C32A C38A 1.35(3) . ?
C32B C37B 1.33(3) . ?
C32B C33B 1.37(3) . ?
C33A C34A 1.43(3) . ?
C33A H33A 0.9300 . ?
C33B C34B 1.51(3) . ?
C33B H33B 0.9300 . ?
C34A C35A 1.37(3) . ?
C34A H34A 0.9300 . ?
C34B C35B 1.29(3) . ?
C34B H34B 0.9300 . ?
C35A C36A 1.43(3) . ?
C35A H35A 0.9300 . ?
C35B C36B 1.38(3) . ?
C35B H35B 0.9300 . ?
C36A C38A 1.40(3) . ?
C36A H36A 0.9300 . ?
C36B C37B 1.37(3) . ?
C36B H36B 0.9300 . ?
C37B H37B 0.9300 . ?
C38A H38A 0.9700 . ?
C38A H38B 0.9700 . ?
Cl1A Pd1A 2.390(6) . ?
Cl1B Pd1B 2.369(7) . ?

loop_
_geom_torsion_atom_site_label_1
_geom_torsion_atom_site_label_2
_geom_torsion_atom_site_label_3
_geom_torsion_atom_site_label_4
_geom_torsion
_geom_torsion_site_symmetry_1
_geom_torsion_site_symmetry_2
_geom_torsion_site_symmetry_3
_geom_torsion_site_symmetry_4
_geom_torsion_publ_flag
N1A C2A C3A C4A 179(2) . . . . ?
N1A C2A C3A N2A 2(2) . . . . ?
N1B C2B C3B C4B 175(2) . . . . ?
N1B C2B C3B N2B -4(2) . . . . ?
C2A C3A C4A C5A 177(2) . . . . ?
N2A C3A C4A C5A -6(3) . . . . ?
C2B C3B C4B C5B 173(3) . . . . ?
N2B C3B C4B C5B -8(3) . . . . ?
C3A C4A C5A C6A 1(3) . . . . ?
C3B C4B C5B C6B 6(4) . . . . ?
C4A C5A C6A C7A 0(4) . . . . ?
C4B C5B C6B C7B -4(4) . . . . ?
C5A C6A C7A N2A 3(4) . . . . ?
C5A C6A C7A C8A -171(2) . . . . ?
C5B C6B C7B N2B 3(3) . . . . ?
C5B C6B C7B C8B -166(2) . . . . ?
N2A C7A C8A C9A -67(3) . . . . ?
C6A C7A C8A C9A 107(3) . . . . ?
N2A C7A C8A C13A 117(3) . . . . ?
C6A C7A C8A C13A -69(3) . . . . ?
N2B C7B C8B C9B 117(3) . . . . ?
C6B C7B C8B C9B -76(3) . . . . ?
N2B C7B C8B C13B -65(3) . . . . ?
C6B C7B C8B C13B 102(3) . . . . ?
C13A C8A C9A C10A -5(4) . . . . ?
C7A C8A C9A C10A 179(2) . . . . ?
C13A C8A C9A C14A 175.6(18) . . . . ?
C7A C8A C9A C14A 0(3) . . . . ?
C13B C8B C9B C14B 179(2) . . . . ?
C7B C8B C9B C14B -3(4) . . . . ?
C13B C8B C9B C10B 1(3) . . . . ?
C7B C8B C9B C10B 179.3(19) . . . . ?
C8A C9A C10A C11A 9(4) . . . . ?
C14A C9A C10A C11A -172.0(19) . . . . ?
C8B C9B C10B C11B 0(3) . . . . ?
C14B C9B C10B C11B -178(2) . . . . ?
C9A C10A C11A C12A -8(3) . . . . ?
C9A C10A C11A C15A 171(2) . . . . ?
C9B C10B C11B C12B -2(4) . . . . ?
C9B C10B C11B C15B -176.3(19) . . . . ?
C10A C11A C12A C13A 4(3) . . . . ?
C15A C11A C12A C13A -175(2) . . . . ?
C10B C11B C12B C13B 2(4) . . . . ?
C15B C11B C12B C13B 177(2) . . . . ?
C11A C12A C13A C8A -1(3) . . . . ?
C11A C12A C13A C16A 174(2) . . . . ?
C9A C8A C13A C12A 1(3) . . . . ?
C7A C8A C13A C12A 177(2) . . . . ?
C9A C8A C13A C16A -173.6(19) . . . . ?
C7A C8A C13A C16A 3(3) . . . . ?
C11B C12B C13B C8B -1(3) . . . . ?
C11B C12B C13B C16B -179(2) . . . . ?
C9B C8B C13B C12B -1(4) . . . . ?
C7B C8B C13B C12B -179(2) . . . . ?
C9B C8B C13B C16B 177(2) . . . . ?
C7B C8B C13B C16B -1(4) . . . . ?
C22A C17A C18A C19A -12(4) . . . . ?
N1A C17A C18A C19A 174.0(19) . . . . ?
C22A C17A C18A C23A 180(3) . . . . ?
N1A C17A C18A C23A 6(4) . . . . ?
C22B C17B C18B C19B 8(4) . . . . ?
N1B C17B C18B C19B -173(2) . . . . ?
C22B C17B C18B C23B 177(2) . . . . ?
N1B C17B C18B C23B -4(4) . . . . ?
C17A C18A C19A C20A 12(4) . . . . ?
C23A C18A C19A C20A -179(2) . . . . ?
C17B C18B C19B C20B -3(4) . . . . ?
C23B C18B C19B C20B -171(2) . . . . ?
C18A C19A C20A C21A -8(4) . . . . ?
C18B C19B C20B C21B 0(4) . . . . ?
C19A C20A C21A C22A 2(4) . . . . ?
C19B C20B C21B C22B -2(4) . . . . ?
C20A C21A C22A C17A -1(4) . . . . ?
C20A C21A C22A C26A -172(2) . . . . ?
C18A C17A C22A C21A 7(5) . . . . ?
N1A C17A C22A C21A -179(2) . . . . ?
C18A C17A C22A C26A 177(3) . . . . ?
N1A C17A C22A C26A -10(4) . . . . ?
C18B C17B C22B C21B -10(4) . . . . ?
N1B C17B C22B C21B 170.8(19) . . . . ?
C18B C17B C22B C26B -180(2) . . . . ?
N1B C17B C22B C26B 1(4) . . . . ?
C20B C21B C22B C17B 7(4) . . . . ?
C20B C21B C22B C26B 177(2) . . . . ?
C17A C18A C23A C25A -129(3) . . . . ?
C19A C18A C23A C25A 64(3) . . . . ?
C17A C18A C23A C24A 110(3) . . . . ?
C19A C18A C23A C24A -58(3) . . . . ?
C19B C18B C23B C24B 73(3) . . . . ?
C17B C18B C23B C24B -94(3) . . . . ?
C19B C18B C23B C25B -55(3) . . . . ?
C17B C18B C23B C25B 137(2) . . . . ?
C21A C22A C26A C28A -60(3) . . . . ?
C17A C22A C26A C28A 130(3) . . . . ?
C21A C22A C26A C27A 67(3) . . . . ?
C17A C22A C26A C27A -103(3) . . . . ?
C17B C22B C26B C28B 80(4) . . . . ?
C21B C22B C26B C28B -90(3) . . . . ?
C17B C22B C26B C27B -143(3) . . . . ?
C21B C22B C26B C27B 47(3) . . . . ?
Pd1A C29A C30A C31A -51(3) . . . . ?
Pd1B C29B C30B C31B -55(2) . . . . ?
C29A C30A C31A C32A 170(3) . . . . ?
Pd1A C30A C31A C32A 121(4) . . . . ?
C29A C30A C31A Pd1A 50(2) . . . . ?
C29B C30B C31B C32B 171(2) . . . . ?
Pd1B C30B C31B C32B 119(3) . . . . ?
C29B C30B C31B Pd1B 52(2) . . . . ?
C30A C31A C32A C33A -11(5) . . . . ?
Pd1A C31A C32A C33A 90(3) . . . . ?
C30A C31A C32A C38A 173(3) . . . . ?
Pd1A C31A C32A C38A -87(4) . . . . ?
C30B C31B C32B C37B 1(5) . . . . ?
Pd1B C31B C32B C37B 91(3) . . . . ?
C30B C31B C32B C33B 178(3) . . . . ?
Pd1B C31B C32B C33B -92(3) . . . . ?
C38A C32A C33A C34A -1(4) . . . . ?
C31A C32A C33A C34A -179(2) . . . . ?
C37B C32B C33B C34B 1(4) . . . . ?
C31B C32B C33B C34B -177(2) . . . . ?
C32A C33A C34A C35A 3(4) . . . . ?
C32B C33B C34B C35B 1(4) . . . . ?
C33A C34A C35A C36A 0(4) . . . . ?
C33B C34B C35B C36B 0(4) . . . . ?
C34A C35A C36A C38A -3(4) . . . . ?
C34B C35B C36B C37B -2(4) . . . . ?
C33B C32B C37B C36B -3(4) . . . . ?
C31B C32B C37B C36B 175(3) . . . . ?
C35B C36B C37B C32B 4(5) . . . . ?
C33A C32A C38A C36A -3(5) . . . . ?
C31A C32A C38A C36A 174(3) . . . . ?
C35A C36A C38A C32A 4(4) . . . . ?
N2A C1A N1A C2A 5(2) . . . . ?
Pd1A C1A N1A C2A -157.4(16) . . . . ?
N2A C1A N1A C17A -168(2) . . . . ?
Pd1A C1A N1A C17A 29(3) . . . . ?
C3A C2A N1A C1A -5(2) . . . . ?
C3A C2A N1A C17A 169(2) . . . . ?
C18A C17A N1A C1A 95(3) . . . . ?
C22A C17A N1A C1A -80(3) . . . . ?
C18A C17A N1A C2A -78(3) . . . . ?
C22A C17A N1A C2A 107(3) . . . . ?
N2B C1B N1B C2B -2(3) . . . . ?
Pd1B C1B N1B C2B -162.8(16) . . . . ?
N2B C1B N1B C17B 177.9(19) . . . . ?
Pd1B C1B N1B C17B 17(3) . . . . ?
C3B C2B N1B C1B 4(3) . . . . ?
C3B C2B N1B C17B -176(2) . . . . ?
C22B C17B N1B C1B 86(3) . . . . ?
C18B C17B N1B C1B -93(3) . . . . ?
C22B C17B N1B C2B -94(3) . . . . ?
C18B C17B N1B C2B 87(3) . . . . ?
C6A C7A N2A C1A 179(2) . . . . ?
C8A C7A N2A C1A -7(4) . . . . ?
C6A C7A N2A C3A -9(3) . . . . ?
C8A C7A N2A C3A 166(2) . . . . ?
N1A C1A N2A C7A 169(2) . . . . ?
Pd1A C1A N2A C7A -28(3) . . . . ?
N1A C1A N2A C3A -4(2) . . . . ?
Pd1A C1A N2A C3A 159.2(16) . . . . ?
C2A C3A N2A C7A -172(2) . . . . ?
C4A C3A N2A C7A 10(3) . . . . ?
C2A C3A N2A C1A 1(3) . . . . ?
C4A C3A N2A C1A -176.3(19) . . . . ?
C8B C7B N2B C1B -11(4) . . . . ?
C6B C7B N2B C1B -180(2) . . . . ?
C8B C7B N2B C3B 163(2) . . . . ?
C6B C7B N2B C3B -5(3) . . . . ?
N1B C1B N2B C7B 175(2) . . . . ?
Pd1B C1B N2B C7B -23(3) . . . . ?
N1B C1B N2B C3B -1(2) . . . . ?
Pd1B C1B N2B C3B 161.4(15) . . . . ?
C2B C3B N2B C7B -172(2) . . . . ?
C4B C3B N2B C7B 8(3) . . . . ?
C2B C3B N2B C1B 3(2) . . . . ?
C4B C3B N2B C1B -176.5(19) . . . . ?
